data_4133651
loop_
_publ_author_name
'Lohrey, Trevor D.'
'Maron, Laurent'
'Bergman, Robert G.'
'Arnold, John'

_publ_section_title
;
 Heterotetrametallic Re-Zn-Zn-Re Complex Generated by an Anionic
 Rhenium(I) \b-Diketiminate.
;
_journal_issue 2
_journal_name_full 'Journal of the American Chemical Society'
_journal_page_first 800
_journal_page_last 804
_journal_paper_doi 10.1021/jacs.8b12494
_journal_volume 141
_journal_year 2019
_chemical_formula_sum 'C34 H47 N2 Re'
_chemical_formula_weight 669.93
_space_group_crystal_system triclinic
_space_group_IT_number 2
_space_group_name_Hall '-P 1'
_space_group_name_H-M_alt 'P -1'
_atom_sites_solution_hydrogens mixed
_atom_sites_solution_primary iterative
_atom_sites_solution_secondary difmap
_audit_creation_method SHELXL-2014/7
_cell_angle_alpha 73.366(2)
_cell_angle_beta 85.413(2)
_cell_angle_gamma 84.457(2)
_cell_formula_units_Z 2
_cell_length_a 9.6137(4)
_cell_length_b 12.4780(6)
_cell_length_c 13.2623(6)
_cell_measurement_reflns_used 16811
_cell_measurement_temperature 100(2)
_cell_measurement_theta_max 28.349
_cell_measurement_theta_min 1.752
_cell_volume 1514.95(12)
_computing_cell_refinement 'SAINT V8.38A Bruker, Madison WI'
_computing_data_collection 'Bruker APEX3 Bruker, Madison WI'
_computing_data_reduction 'SAINT V8.38A Bruker, Madison WI'
_computing_molecular_graphics ORTEP-32
_computing_publication_material WinGX
_computing_structure_refinement 'SHELXL-2014/7 (Sheldrick, 2014)'
_computing_structure_solution SHELXT
_diffrn_ambient_temperature 100(2)
_diffrn_detector_area_resol_mean 10.42
_diffrn_measured_fraction_theta_full 0.993
_diffrn_measured_fraction_theta_max 0.990
_diffrn_measurement_device_type 'Bruker D8 with PHOTONII CPAD detector'
_diffrn_measurement_method '\f and \w shutterless scans'
_diffrn_radiation_monochromator 'silicon 111'
_diffrn_radiation_type synchrotron
_diffrn_radiation_wavelength 0.7288
_diffrn_reflns_av_R_equivalents 0.0348
_diffrn_reflns_av_unetI/netI 0.0399
_diffrn_reflns_Laue_measured_fraction_full 0.993
_diffrn_reflns_Laue_measured_fraction_max 0.990
_diffrn_reflns_limit_h_max 12
_diffrn_reflns_limit_h_min -12
_diffrn_reflns_limit_k_max 16
_diffrn_reflns_limit_k_min -16
_diffrn_reflns_limit_l_max 17
_diffrn_reflns_limit_l_min -17
_diffrn_reflns_number 16811
_diffrn_reflns_point_group_measured_fraction_full 0.993
_diffrn_reflns_point_group_measured_fraction_max 0.990
_diffrn_reflns_theta_full 25.930
_diffrn_reflns_theta_max 28.349
_diffrn_reflns_theta_min 1.752
_diffrn_source 'Advanced Light Source, station 12.2.1'
_exptl_absorpt_coefficient_mu 4.271
_exptl_absorpt_correction_T_max 0.7457
_exptl_absorpt_correction_T_min 0.6746
_exptl_absorpt_correction_type multi-scan
_exptl_absorpt_process_details SADABS
_exptl_crystal_colour green
_exptl_crystal_density_diffrn 1.469
_exptl_crystal_description block
_exptl_crystal_F_000 680
_exptl_crystal_size_max 0.070
_exptl_crystal_size_mid 0.060
_exptl_crystal_size_min 0.055
_refine_diff_density_max 0.812
_refine_diff_density_min -1.695
_refine_diff_density_rms 0.189
_refine_ls_extinction_method none
_refine_ls_goodness_of_fit_ref 1.095
_refine_ls_hydrogen_treatment mixed
_refine_ls_matrix_type full
_refine_ls_number_parameters 348
_refine_ls_number_reflns 6962
_refine_ls_number_restraints 0
_refine_ls_restrained_S_all 1.095
_refine_ls_R_factor_all 0.0234
_refine_ls_R_factor_gt 0.0223
_refine_ls_shift/su_max 0.003
_refine_ls_shift/su_mean 0.000
_refine_ls_structure_factor_coef Fsqd
_refine_ls_weighting_details 'w=1/[\s^2^(Fo^2^)+(0.0273P)^2^+0.5858P] where P=(Fo^2^+2Fc^2^)/3'
_refine_ls_weighting_scheme calc
_refine_ls_wR_factor_gt 0.0558
_refine_ls_wR_factor_ref 0.0563
_reflns_Friedel_coverage 0.000
_reflns_number_gt 6669
_reflns_number_total 6962
_reflns_threshold_expression 'I > 2\s(I)'
_cod_data_source_file ja8b12494_si_004.cif
_cod_data_source_block shelx
_cod_depositor_comments
;
The following automatic conversions were performed:

data item '_atom_sites_solution_secondary' value 'diffmap' was
changed to 'difmap'.

Automatic conversion script
Id: cif_fix_values 6909 2019-04-08 15:41:33Z antanas 
;
_cod_database_code 4133651
_shelx_shelxl_version_number 2014/7
_shelx_space_group_comment
;
The symmetry employed for this shelxl refinement is uniquely defined
by the following loop, which should always be used as a source of
symmetry information in preference to the above space-group names.
They are only intended as comments.
;

loop_
_space_group_symop_operation_xyz
'x, y, z'
'-x, -y, -z'

loop_
_atom_site_label
_atom_site_type_symbol
_atom_site_fract_x
_atom_site_fract_y
_atom_site_fract_z
_atom_site_U_iso_or_equiv
_atom_site_adp_type
_atom_site_occupancy
_atom_site_site_symmetry_order
_atom_site_calc_flag
_atom_site_refinement_flags_posn
_atom_site_refinement_flags_adp
C1 C 0.9897(3) 0.6395(2) 0.6603(2) 0.0249(5) Uani 1 1 d . .
H1 H 0.9734 0.5665 0.6578 0.030 Uiso 1 1 calc R U
C2 C 1.0139(3) 0.6705(2) 0.7534(2) 0.0228(5) Uani 1 1 d . .
H2 H 1.0169 0.6215 0.8229 0.027 Uiso 1 1 calc R U
C3 C 1.0324(3) 0.7864(2) 0.7238(2) 0.0218(5) Uani 1 1 d . .
H3 H 1.0509 0.8296 0.7690 0.026 Uiso 1 1 calc R U
C4 C 1.0181(3) 0.8259(2) 0.6133(2) 0.0240(5) Uani 1 1 d . .
H4 H 1.0237 0.9016 0.5722 0.029 Uiso 1 1 calc R U
C5 C 0.9944(3) 0.7360(3) 0.5735(2) 0.0247(6) Uani 1 1 d . .
H5 H 0.9836 0.7398 0.5019 0.030 Uiso 1 1 calc R U
C6 C 0.6799(2) 0.6802(2) 0.53546(18) 0.0143(4) Uani 1 1 d . .
C7 C 0.6798(2) 0.7595(2) 0.43637(19) 0.0178(5) Uani 1 1 d . .
C8 C 0.7537(3) 0.9571(2) 0.3831(2) 0.0315(6) Uani 1 1 d . .
H8A H 0.8289 0.9322 0.4324 0.047 Uiso 1 1 calc R U
H8B H 0.7211 1.0350 0.3791 0.047 Uiso 1 1 calc R U
H8C H 0.7891 0.9520 0.3132 0.047 Uiso 1 1 calc R U
C9 C 0.6320(3) 0.8822(2) 0.4220(2) 0.0223(5) Uani 1 1 d . .
H9 H 0.5959 0.8909 0.4923 0.027 Uiso 1 1 calc R U
C10 C 0.5129(3) 0.9216(3) 0.3466(2) 0.0306(6) Uani 1 1 d . .
H10A H 0.5488 0.9231 0.2749 0.046 Uiso 1 1 calc R U
H10B H 0.4751 0.9970 0.3479 0.046 Uiso 1 1 calc R U
H10C H 0.4387 0.8697 0.3687 0.046 Uiso 1 1 calc R U
C11 C 0.7272(3) 0.7233(2) 0.3485(2) 0.0231(5) Uani 1 1 d . .
H11 H 0.7292 0.7760 0.2807 0.028 Uiso 1 1 calc R U
C12 C 0.7715(3) 0.6120(2) 0.3583(2) 0.0245(5) Uani 1 1 d . .
H12 H 0.8045 0.5890 0.2977 0.029 Uiso 1 1 calc R U
C13 C 0.7675(2) 0.5344(2) 0.4567(2) 0.0211(5) Uani 1 1 d . .
H13 H 0.7972 0.4580 0.4627 0.025 Uiso 1 1 calc R U
C14 C 0.7208(2) 0.5659(2) 0.54728(19) 0.0157(4) Uani 1 1 d . .
C15 C 0.8240(3) 0.3788(2) 0.6616(3) 0.0328(6) Uani 1 1 d . .
H15A H 0.8005 0.3327 0.6177 0.049 Uiso 1 1 calc R U
H15B H 0.8266 0.3332 0.7352 0.049 Uiso 1 1 calc R U
H15C H 0.9159 0.4075 0.6377 0.049 Uiso 1 1 calc R U
C16 C 0.7126(3) 0.4778(2) 0.6528(2) 0.0198(5) Uani 1 1 d . .
H16 H 0.7276 0.5144 0.7086 0.024 Uiso 1 1 calc R U
C17 C 0.5695(3) 0.4317(3) 0.6753(2) 0.0310(6) Uani 1 1 d . .
H17A H 0.4984 0.4920 0.6806 0.047 Uiso 1 1 calc R U
H17B H 0.5688 0.3718 0.7419 0.047 Uiso 1 1 calc R U
H17C H 0.5488 0.4016 0.6181 0.047 Uiso 1 1 calc R U
C18 C 0.3953(2) 0.7077(2) 0.5936(2) 0.0205(5) Uani 1 1 d . .
H18A H 0.3683 0.7774 0.5401 0.031 Uiso 1 1 calc R U
H18B H 0.3133 0.6816 0.6398 0.031 Uiso 1 1 calc R U
H18C H 0.4319 0.6503 0.5590 0.031 Uiso 1 1 calc R U
C19 C 0.5068(2) 0.72862(19) 0.65812(19) 0.0155(4) Uani 1 1 d . .
C20 C 0.4613(2) 0.7611(2) 0.74767(19) 0.0168(4) Uani 1 1 d . .
H20 H 0.3629 0.7718 0.7596 0.020 Uiso 1 1 calc R U
C21 C 0.5425(3) 0.7797(2) 0.82167(19) 0.0185(5) Uani 1 1 d . .
C22 C 0.4689(3) 0.8058(3) 0.9172(2) 0.0270(6) Uani 1 1 d . .
H22A H 0.4936 0.7456 0.9804 0.041 Uiso 1 1 calc R U
H22B H 0.3675 0.8119 0.9105 0.041 Uiso 1 1 calc R U
H22C H 0.4977 0.8769 0.9230 0.041 Uiso 1 1 calc R U
C23 C 0.7574(3) 0.7735(2) 0.90333(19) 0.0196(5) Uani 1 1 d . .
C24 C 0.8061(3) 0.8741(2) 0.9098(2) 0.0230(5) Uani 1 1 d . .
C25 C 0.8897(3) 1.0440(2) 0.7694(2) 0.0312(6) Uani 1 1 d . .
H25A H 0.9571 1.0537 0.8171 0.047 Uiso 1 1 calc R U
H25B H 0.8574 1.1176 0.7239 0.047 Uiso 1 1 calc R U
H25C H 0.9346 0.9975 0.7258 0.047 Uiso 1 1 calc R U
C26 C 0.7651(3) 0.9870(2) 0.8336(2) 0.0251(5) Uani 1 1 d . .
H26 H 0.7006 0.9743 0.7833 0.030 Uiso 1 1 calc R U
C27 C 0.6857(4) 1.0663(3) 0.8924(3) 0.0379(7) Uani 1 1 d . .
H27A H 0.6057 1.0298 0.9341 0.057 Uiso 1 1 calc R U
H27B H 0.6524 1.1358 0.8412 0.057 Uiso 1 1 calc R U
H27C H 0.7486 1.0836 0.9392 0.057 Uiso 1 1 calc R U
C28 C 0.8886(3) 0.8677(3) 0.9931(2) 0.0308(6) Uani 1 1 d . .
H28 H 0.9237 0.9342 0.9988 0.037 Uiso 1 1 calc R U
C29 C 0.9210(3) 0.7675(3) 1.0678(2) 0.0351(7) Uani 1 1 d . .
H29 H 0.9810 0.7647 1.1222 0.042 Uiso 1 1 calc R U
C30 C 0.8655(3) 0.6715(3) 1.0627(2) 0.0299(6) Uani 1 1 d . .
H30 H 0.8856 0.6032 1.1155 0.036 Uiso 1 1 calc R U
C31 C 0.7807(3) 0.6721(2) 0.9822(2) 0.0233(5) Uani 1 1 d . .
C32 C 0.8091(4) 0.4771(3) 0.9535(3) 0.0369(7) Uani 1 1 d . .
H32A H 0.8888 0.4581 0.9987 0.055 Uiso 1 1 calc R U
H32B H 0.8429 0.5055 0.8797 0.055 Uiso 1 1 calc R U
H32C H 0.7591 0.4100 0.9620 0.055 Uiso 1 1 calc R U
C33 C 0.7107(3) 0.5666(3) 0.9843(2) 0.0297(6) Uani 1 1 d . .
H33 H 0.6366 0.5898 0.9318 0.036 Uiso 1 1 calc R U
C34 C 0.6376(4) 0.5174(3) 1.0922(3) 0.0450(8) Uani 1 1 d . .
H34A H 0.5832 0.4560 1.0892 0.067 Uiso 1 1 calc R U
H34B H 0.5749 0.5759 1.1117 0.067 Uiso 1 1 calc R U
H34C H 0.7079 0.4886 1.1450 0.067 Uiso 1 1 calc R U
N1 N 0.6438(2) 0.71746(16) 0.62880(15) 0.0134(4) Uani 1 1 d . .
N2 N 0.6841(2) 0.77200(18) 0.81252(15) 0.0162(4) Uani 1 1 d . .
Re1 Re 0.81369(2) 0.75270(2) 0.69100(2) 0.01332(4) Uani 1 1 d . .
H0 H 0.797(4) 0.871(3) 0.631(3) 0.034(9) Uiso 1 1 d . .

loop_
_atom_site_aniso_label
_atom_site_aniso_U_11
_atom_site_aniso_U_22
_atom_site_aniso_U_33
_atom_site_aniso_U_23
_atom_site_aniso_U_13
_atom_site_aniso_U_12
C1 0.0144(11) 0.0219(13) 0.0438(16) -0.0193(12) -0.0008(11) 0.0023(10)
C2 0.0158(11) 0.0243(13) 0.0275(13) -0.0056(11) -0.0061(10) 0.0014(10)
C3 0.0135(11) 0.0235(13) 0.0332(14) -0.0149(11) -0.0046(10) -0.0010(10)
C4 0.0144(11) 0.0255(13) 0.0308(13) -0.0055(11) 0.0016(10) -0.0052(10)
C5 0.0137(11) 0.0383(15) 0.0262(13) -0.0158(12) 0.0028(10) -0.0040(11)
C6 0.0107(9) 0.0158(11) 0.0191(11) -0.0089(9) -0.0016(8) -0.0016(8)
C7 0.0130(10) 0.0199(12) 0.0213(11) -0.0062(10) -0.0027(9) -0.0028(9)
C8 0.0290(14) 0.0230(14) 0.0383(16) 0.0016(12) -0.0068(12) -0.0081(12)
C9 0.0225(12) 0.0179(12) 0.0237(12) -0.0005(10) -0.0021(10) -0.0032(10)
C10 0.0271(14) 0.0250(14) 0.0355(15) 0.0004(12) -0.0104(12) -0.0018(11)
C11 0.0186(12) 0.0307(14) 0.0204(12) -0.0078(11) 0.0012(10) -0.0046(10)
C12 0.0192(12) 0.0358(15) 0.0242(12) -0.0181(11) 0.0002(10) -0.0008(11)
C13 0.0158(11) 0.0241(13) 0.0297(13) -0.0177(11) 0.0001(9) -0.0017(10)
C14 0.0113(10) 0.0171(11) 0.0220(11) -0.0106(9) -0.0020(8) -0.0011(8)
C15 0.0286(14) 0.0205(13) 0.0472(18) -0.0069(13) -0.0053(13) 0.0027(11)
C16 0.0229(12) 0.0152(11) 0.0228(12) -0.0070(10) -0.0069(10) 0.0009(10)
C17 0.0280(14) 0.0281(15) 0.0341(15) -0.0027(12) 0.0004(12) -0.0075(12)
C18 0.0140(11) 0.0252(13) 0.0254(12) -0.0120(10) -0.0008(9) -0.0015(10)
C19 0.0160(11) 0.0099(10) 0.0204(11) -0.0039(9) -0.0011(9) -0.0012(8)
C20 0.0141(10) 0.0152(11) 0.0214(11) -0.0064(9) 0.0015(9) -0.0006(9)
C21 0.0183(11) 0.0177(11) 0.0203(11) -0.0076(9) 0.0029(9) -0.0015(9)
C22 0.0231(13) 0.0364(15) 0.0255(13) -0.0156(12) 0.0037(10) -0.0047(12)
C23 0.0202(11) 0.0228(12) 0.0182(11) -0.0093(10) 0.0013(9) -0.0043(10)
C24 0.0249(12) 0.0269(13) 0.0206(12) -0.0115(10) 0.0007(10) -0.0059(11)
C25 0.0373(16) 0.0213(13) 0.0376(16) -0.0135(12) 0.0059(13) -0.0055(12)
C26 0.0265(13) 0.0225(13) 0.0317(14) -0.0159(11) 0.0014(11) -0.0052(11)
C27 0.0391(17) 0.0336(16) 0.0487(19) -0.0262(15) 0.0083(14) -0.0038(14)
C28 0.0345(15) 0.0345(16) 0.0301(14) -0.0168(12) -0.0031(12) -0.0121(13)
C29 0.0365(16) 0.0489(19) 0.0245(14) -0.0136(13) -0.0097(12) -0.0094(15)
C30 0.0325(15) 0.0359(16) 0.0196(12) -0.0029(11) -0.0053(11) -0.0059(12)
C31 0.0253(12) 0.0270(13) 0.0175(11) -0.0047(10) -0.0012(10) -0.0062(11)
C32 0.0446(18) 0.0289(16) 0.0374(16) -0.0057(13) -0.0072(14) -0.0104(14)
C33 0.0338(15) 0.0282(14) 0.0252(13) -0.0002(11) -0.0083(11) -0.0103(12)
C34 0.0452(19) 0.047(2) 0.0365(17) 0.0022(15) 0.0011(15) -0.0207(17)
N1 0.0152(9) 0.0102(8) 0.0158(9) -0.0050(7) -0.0015(7) -0.0009(7)
N2 0.0188(10) 0.0139(9) 0.0174(9) -0.0065(8) 0.0003(8) -0.0037(8)
Re1 0.01228(6) 0.01290(6) 0.01658(6) -0.00695(4) -0.00115(3) -0.00091(3)

loop_
_atom_type_symbol
_atom_type_description
_atom_type_scat_dispersion_real
_atom_type_scat_dispersion_imag
_atom_type_scat_source
C C 0.0034 0.0017 'Calculated using XDISP in WinGX (Farrugia, 1999)'
H H 0.0000 0.0000 'Calculated using XDISP in WinGX (Farrugia, 1999)'
N N 0.0065 0.0035 'Calculated using XDISP in WinGX (Farrugia, 1999)'
Re Re -1.0625 7.5606 'Calculated using XDISP in WinGX (Farrugia, 1999)'

loop_
_geom_angle_atom_site_label_1
_geom_angle_atom_site_label_2
_geom_angle_atom_site_label_3
_geom_angle
C5 C1 C2 108.3(2)
C5 C1 Re1 75.01(15)
C2 C1 Re1 71.29(14)
C5 C1 H1 125.8
C2 C1 H1 125.8
Re1 C1 H1 119.7
C3 C2 C1 108.2(2)
C3 C2 Re1 74.95(15)
C1 C2 Re1 70.44(14)
C3 C2 H2 125.9
C1 C2 H2 125.9
Re1 C2 H2 120.4
C2 C3 C4 106.7(2)
C2 C3 Re1 68.40(14)
C4 C3 Re1 72.19(14)
C2 C3 H3 126.6
C4 C3 H3 126.6
Re1 C3 H3 124.4
C5 C4 C3 109.9(2)
C5 C4 Re1 71.36(14)
C3 C4 Re1 71.65(14)
C5 C4 H4 125.0
C3 C4 H4 125.0
Re1 C4 H4 123.5
C1 C5 C4 106.8(2)
C1 C5 Re1 68.23(14)
C4 C5 Re1 72.55(15)
C1 C5 H5 126.6
C4 C5 H5 126.6
Re1 C5 H5 124.3
C7 C6 C14 121.8(2)
C7 C6 N1 119.1(2)
C14 C6 N1 119.0(2)
C11 C7 C6 118.1(2)
C11 C7 C9 119.5(2)
C6 C7 C9 122.5(2)
C9 C8 H8A 109.5
C9 C8 H8B 109.5
H8A C8 H8B 109.5
C9 C8 H8C 109.5
H8A C8 H8C 109.5
H8B C8 H8C 109.5
C7 C9 C10 111.9(2)
C7 C9 C8 111.4(2)
C10 C9 C8 109.9(2)
C7 C9 H9 107.8
C10 C9 H9 107.8
C8 C9 H9 107.8
C9 C10 H10A 109.5
C9 C10 H10B 109.5
H10A C10 H10B 109.5
C9 C10 H10C 109.5
H10A C10 H10C 109.5
H10B C10 H10C 109.5
C12 C11 C7 121.3(3)
C12 C11 H11 119.4
C7 C11 H11 119.4
C13 C12 C11 119.8(2)
C13 C12 H12 120.1
C11 C12 H12 120.1
C12 C13 C14 121.4(2)
C12 C13 H13 119.3
C14 C13 H13 119.3
C13 C14 C6 117.6(2)
C13 C14 C16 119.8(2)
C6 C14 C16 122.5(2)
C16 C15 H15A 109.5
C16 C15 H15B 109.5
H15A C15 H15B 109.5
C16 C15 H15C 109.5
H15A C15 H15C 109.5
H15B C15 H15C 109.5
C14 C16 C17 111.2(2)
C14 C16 C15 113.3(2)
C17 C16 C15 108.4(2)
C14 C16 H16 107.9
C17 C16 H16 107.9
C15 C16 H16 107.9
C16 C17 H17A 109.5
C16 C17 H17B 109.5
H17A C17 H17B 109.5
C16 C17 H17C 109.5
H17A C17 H17C 109.5
H17B C17 H17C 109.5
C19 C18 H18A 109.5
C19 C18 H18B 109.5
H18A C18 H18B 109.5
C19 C18 H18C 109.5
H18A C18 H18C 109.5
H18B C18 H18C 109.5
N1 C19 C20 122.0(2)
N1 C19 C18 121.2(2)
C20 C19 C18 116.8(2)
C21 C20 C19 127.6(2)
C21 C20 H20 116.2
C19 C20 H20 116.2
N2 C21 C20 122.6(2)
N2 C21 C22 119.4(2)
C20 C21 C22 118.0(2)
C21 C22 H22A 109.5
C21 C22 H22B 109.5
H22A C22 H22B 109.5
C21 C22 H22C 109.5
H22A C22 H22C 109.5
H22B C22 H22C 109.5
C31 C23 C24 121.7(2)
C31 C23 N2 118.1(2)
C24 C23 N2 120.2(2)
C28 C24 C23 117.4(3)
C28 C24 C26 120.2(2)
C23 C24 C26 122.4(2)
C26 C25 H25A 109.5
C26 C25 H25B 109.5
H25A C25 H25B 109.5
C26 C25 H25C 109.5
H25A C25 H25C 109.5
H25B C25 H25C 109.5
C24 C26 C25 113.1(2)
C24 C26 C27 110.8(2)
C25 C26 C27 109.1(2)
C24 C26 H26 107.9
C25 C26 H26 107.9
C27 C26 H26 107.9
C26 C27 H27A 109.5
C26 C27 H27B 109.5
H27A C27 H27B 109.5
C26 C27 H27C 109.5
H27A C27 H27C 109.5
H27B C27 H27C 109.5
C29 C28 C24 121.9(3)
C29 C28 H28 119.0
C24 C28 H28 119.0
C30 C29 C28 119.4(3)
C30 C29 H29 120.3
C28 C29 H29 120.3
C29 C30 C31 121.7(3)
C29 C30 H30 119.1
C31 C30 H30 119.1
C30 C31 C23 117.6(3)
C30 C31 C33 120.2(3)
C23 C31 C33 122.1(2)
C33 C32 H32A 109.5
C33 C32 H32B 109.5
H32A C32 H32B 109.5
C33 C32 H32C 109.5
H32A C32 H32C 109.5
H32B C32 H32C 109.5
C32 C33 C31 114.0(3)
C32 C33 C34 110.1(3)
C31 C33 C34 110.8(3)
C32 C33 H33 107.2
C31 C33 H33 107.2
C34 C33 H33 107.2
C33 C34 H34A 109.5
C33 C34 H34B 109.5
H34A C34 H34B 109.5
C33 C34 H34C 109.5
H34A C34 H34C 109.5
H34B C34 H34C 109.5
C19 N1 C6 117.42(19)
C19 N1 Re1 130.03(16)
C6 N1 Re1 112.46(14)
C21 N2 C23 117.2(2)
C21 N2 Re1 129.60(17)
C23 N2 Re1 113.12(15)
N2 Re1 N1 86.82(8)
N2 Re1 C1 138.89(10)
N1 Re1 C1 107.48(9)
N2 Re1 C2 108.35(9)
N1 Re1 C2 139.66(9)
C1 Re1 C2 38.27(10)
N2 Re1 C5 168.46(9)
N1 Re1 C5 104.67(9)
C1 Re1 C5 36.75(11)
C2 Re1 C5 62.09(10)
N2 Re1 C3 107.32(9)
N1 Re1 C3 165.85(9)
C1 Re1 C3 62.10(9)
C2 Re1 C3 36.65(10)
C5 Re1 C3 61.20(9)
N2 Re1 C4 134.78(9)
N1 Re1 C4 131.46(9)
C1 Re1 C4 60.80(10)
C2 Re1 C4 60.75(10)
C5 Re1 C4 36.10(10)
C3 Re1 C4 36.16(10)
N2 Re1 H0 94.1(13)
N1 Re1 H0 91.9(13)
C1 Re1 H0 122.7(14)
C2 Re1 H0 122.7(14)
C5 Re1 H0 86.7(13)
C3 Re1 H0 86.8(14)
C4 Re1 H0 66.0(14)

loop_
_geom_bond_atom_site_label_1
_geom_bond_atom_site_label_2
_geom_bond_distance
C1 C5 1.409(4)
C1 C2 1.437(4)
C1 Re1 2.186(2)
C1 H1 0.9500
C2 C3 1.411(4)
C2 Re1 2.198(2)
C2 H2 0.9500
C3 C4 1.419(4)
C3 Re1 2.283(2)
C3 H3 0.9500
C4 C5 1.414(4)
C4 Re1 2.290(2)
C4 H4 0.9500
C5 Re1 2.274(2)
C5 H5 0.9500
C6 C7 1.401(3)
C6 C14 1.409(3)
C6 N1 1.449(3)
C7 C11 1.395(3)
C7 C9 1.518(3)
C8 C9 1.532(4)
C8 H8A 0.9800
C8 H8B 0.9800
C8 H8C 0.9800
C9 C10 1.531(4)
C9 H9 1.0000
C10 H10A 0.9800
C10 H10B 0.9800
C10 H10C 0.9800
C11 C12 1.386(4)
C11 H11 0.9500
C12 C13 1.385(4)
C12 H12 0.9500
C13 C14 1.397(3)
C13 H13 0.9500
C14 C16 1.513(3)
C15 C16 1.539(4)
C15 H15A 0.9800
C15 H15B 0.9800
C15 H15C 0.9800
C16 C17 1.518(4)
C16 H16 1.0000
C17 H17A 0.9800
C17 H17B 0.9800
C17 H17C 0.9800
C18 C19 1.510(3)
C18 H18A 0.9800
C18 H18B 0.9800
C18 H18C 0.9800
C19 N1 1.349(3)
C19 C20 1.387(3)
C20 C21 1.383(3)
C20 H20 0.9500
C21 N2 1.354(3)
C21 C22 1.504(3)
C22 H22A 0.9800
C22 H22B 0.9800
C22 H22C 0.9800
C23 C31 1.404(4)
C23 C24 1.408(4)
C23 N2 1.449(3)
C24 C28 1.391(4)
C24 C26 1.517(4)
C25 C26 1.523(4)
C25 H25A 0.9800
C25 H25B 0.9800
C25 H25C 0.9800
C26 C27 1.539(4)
C26 H26 1.0000
C27 H27A 0.9800
C27 H27B 0.9800
C27 H27C 0.9800
C28 C29 1.381(5)
C28 H28 0.9500
C29 C30 1.378(5)
C29 H29 0.9500
C30 C31 1.392(4)
C30 H30 0.9500
C31 C33 1.527(4)
C32 C33 1.519(5)
C32 H32A 0.9800
C32 H32B 0.9800
C32 H32C 0.9800
C33 C34 1.530(4)
C33 H33 1.0000
C34 H34A 0.9800
C34 H34B 0.9800
C34 H34C 0.9800
N1 Re1 2.0257(19)
N2 Re1 2.012(2)
Re1 H0 1.47(4)
